data_1529821
loop_
_publ_author_name
'Drofenik, M.'
'Deschizeaux-Cheruy, M.N.'
'Hanzel, D.'
'Joubert, J.C.'

_publ_section_title
;
 Crystal growth and properties of Ba Sn2 Fe4 O11
;
_journal_name_full 'Journal of Solid State Chemistry'
_journal_page_first 119
_journal_page_last 125
_journal_volume 79
_journal_year 1989
_chemical_formula_sum 'Ba Fe3.88 O11 Sn2.12'
_chemical_name_systematic 'Ba Sn2.12 Fe3.88 O11'
_space_group_IT_number 194
_symmetry_space_group_name_Hall '-P 6c 2c'
_symmetry_space_group_name_H-M 'P 63/m m c'
_cell_angle_alpha 90
_cell_angle_beta 90
_cell_angle_gamma 120
_cell_formula_units_Z 2
_cell_length_a 5.969
_cell_length_b 5.969
_cell_length_c 13.764
_cell_volume 424.696
_citation_journal_id_ASTM JSSCBI
_cod_data_source_file Drofenik_JSSCBI_1989_1798.cif
_cod_data_source_block Ba1Fe3.88O11Sn2.12
_cod_original_cell_volume 424.6963
_cod_original_formula_sum 'Ba1 Fe3.88 O11 Sn2.12'
_cod_database_code 1529821

loop_
_symmetry_equiv_pos_as_xyz
x,y,z
x-y,x,z+1/2
-y,x-y,z
-x,-y,z+1/2
-x+y,-x,z
y,-x+y,z+1/2
-y,-x,-z+1/2
x-y,-y,-z
x,x-y,-z+1/2
y,x,-z
-x+y,y,-z+1/2
-x,-x+y,-z
-x,-y,-z
-x+y,-x,-z-1/2
y,-x+y,-z
x,y,-z-1/2
x-y,x,-z
-y,x-y,-z-1/2
y,x,z-1/2
-x+y,y,z
-x,-x+y,z-1/2
-y,-x,z
x-y,-y,z-1/2
x,x-y,z

loop_
_atom_site_label
_atom_site_type_symbol
_atom_site_fract_x
_atom_site_fract_y
_atom_site_fract_z
_atom_site_occupancy
_atom_site_U_iso_or_equiv
Sn1 Sn+4 0 0 0.1433 0.7 0.0
O1 O-2 -0.1508 -0.3016 0.25 1 0.0
Fe3 Fe+2 0.5 0 0 0.76 0.0
Fe2 Fe+2 0 0 0.1433 0.3 0.0
Sn2 Sn+4 0.5 0 0 0.24 0.0
O3 O-2 0.1763 0.3526 0.0803 1 0.0
Ba1 Ba+2 0.3333 0.6667 0.25 1 0.0
Fe1 Fe+2 0.3333 0.6667 0.7287 0.5 0.0
O2 O-2 0.3333 0.6667 -0.0814 1 0.0
